data_4312554
loop_
_publ_author_name
'Irina Tsyba'
'Becky Bun-kit Mui'
'Robert Bau'
'Ryusuke Noguchi'
'Kenji Nomiya'

_publ_section_title
;
 Synthesis and Structure of a Water-Soluble Hexanuclear Silver(I)
 Nicotinate Cluster Comprised of a "Cyclohexane-Chair"-Type of Framework,
 Showing Effective Antibacterial and Antifungal Activities: Use of "Sparse
 Matrix" Techniques for Growing Crystals of Water-Soluble Inorganic
 Complexes
;
_journal_name_full 'Inorganic Chemistry'
_journal_page_first 8028
_journal_page_last 8032
_journal_paper_doi 10.1021/ic030149m
_journal_volume 42
_journal_year 2003
_chemical_formula_sum 'C44 H36 Ag6 N8 Na4 O28 S6'
_chemical_formula_weight 2056.35
_chemical_name_systematic
; 

  ? 

;
_space_group_IT_number 2
_symmetry_cell_setting triclinic
_symmetry_space_group_name_Hall '-P 1'
_symmetry_space_group_name_H-M 'P -1'
_atom_sites_solution_hydrogens geom
_atom_sites_solution_primary direct
_atom_sites_solution_secondary difmap
_audit_creation_method SHELXL-97
_cell_angle_alpha 62.874(2)
_cell_angle_beta 70.151(2)
_cell_angle_gamma 84.075(2)
_cell_formula_units_Z 1
_cell_length_a 12.1119(15)
_cell_length_b 12.5555(15)
_cell_length_c 12.6565(15)
_cell_measurement_reflns_used 8235
_cell_measurement_temperature 358(2)
_cell_measurement_theta_max 28.18
_cell_measurement_theta_min 2.28
_cell_volume 1608.2(3)
_computing_cell_refinement 'Bruker SMART'
_computing_data_collection 'Bruker SMART'
_computing_data_reduction 'Bruker SAINT'
_computing_molecular_graphics 'Bruker SHELXTL'
_computing_publication_material 'Bruker SHELXTL'
_computing_structure_refinement 'SHELXL-97 (Sheldrick, 1997)'
_computing_structure_solution 'SHELXS-97 (Sheldrick, 1990)'
_diffrn_ambient_temperature 358(2)
_diffrn_measured_fraction_theta_full 0.879
_diffrn_measured_fraction_theta_max 0.879
_diffrn_measurement_device_type 'CCD area detector'
_diffrn_measurement_method 'phi and omega scans'
_diffrn_radiation_monochromator graphite
_diffrn_radiation_source 'fine-focus sealed tube'
_diffrn_radiation_type MoK\a
_diffrn_radiation_wavelength 0.71073
_diffrn_reflns_av_R_equivalents 0.0153
_diffrn_reflns_av_sigmaI/netI 0.0310
_diffrn_reflns_limit_h_max 15
_diffrn_reflns_limit_h_min -11
_diffrn_reflns_limit_k_max 16
_diffrn_reflns_limit_k_min -12
_diffrn_reflns_limit_l_max 16
_diffrn_reflns_limit_l_min -9
_diffrn_reflns_number 9995
_diffrn_reflns_theta_full 28.19
_diffrn_reflns_theta_max 28.19
_diffrn_reflns_theta_min 1.79
_exptl_absorpt_coefficient_mu 2.102
_exptl_absorpt_correction_type none
_exptl_crystal_density_diffrn 2.123
_exptl_crystal_density_meas 0
_exptl_crystal_density_method 'not measured'
_exptl_crystal_F_000 1002
_refine_diff_density_max 0.962
_refine_diff_density_min -0.434
_refine_diff_density_rms 0.118
_refine_ls_extinction_coef 0.00000(15)
_refine_ls_extinction_expression Fc^*^=kFc[1+0.001xFc^2^\l^3^/sin(2\q)]^-1/4^
_refine_ls_extinction_method SHELXL
_refine_ls_goodness_of_fit_ref 1.142
_refine_ls_hydrogen_treatment mixed
_refine_ls_matrix_type full
_refine_ls_number_parameters 445
_refine_ls_number_reflns 6936
_refine_ls_number_restraints 0
_refine_ls_restrained_S_all 1.142
_refine_ls_R_factor_all 0.0347
_refine_ls_R_factor_gt 0.0326
_refine_ls_shift/su_max 7.011
_refine_ls_shift/su_mean 0.016
_refine_ls_structure_factor_coef Fsqd
_refine_ls_weighting_details 'calc w=1/[\s^2^(Fo^2^)+(0.0287P)^2^+4.1349P] where P=(Fo^2^+2Fc^2^)/3'
_refine_ls_weighting_scheme calc
_refine_ls_wR_factor_gt 0.0767
_refine_ls_wR_factor_ref 0.0779
_reflns_number_gt 6655
_reflns_number_total 6936
_reflns_threshold_expression >2sigma(I)
_cod_data_source_file ic030149m.cif
_cod_data_source_block ag6/mna6/sodium4/tris2
_cod_depositor_comments
;
The following automatic conversions were performed:

'_symmetry_cell_setting' value 'Triclinic' changed to 'triclinic'
according to the built-in table from CIF Core dictionary named
'cif_core.dic' version 2.4.1 from 2010-06-29.

Automatic conversion script
Id: cif_fix_values 1646 2011-03-28 12:23:43Z adriana 
;
_cod_database_code 4312554

loop_
_symmetry_equiv_pos_as_xyz
'x, y, z'
'-x, -y, -z'

loop_
_atom_site_label
_atom_site_type_symbol
_atom_site_fract_x
_atom_site_fract_y
_atom_site_fract_z
_atom_site_U_iso_or_equiv
_atom_site_adp_type
_atom_site_occupancy
_atom_site_symmetry_multiplicity
_atom_site_calc_flag
_atom_site_refinement_flags
_atom_site_disorder_assembly
_atom_site_disorder_group
Ag1 Ag 0.91922(2) 0.61864(2) 0.35518(2) 0.01212(8) Uani 1 1 d . . .
Ag2 Ag 0.88844(2) 0.54282(2) 0.65709(3) 0.01296(8) Uani 1 1 d . . .
Ag3 Ag 0.89418(2) 0.32928(2) 0.56661(2) 0.01191(8) Uani 1 1 d . . .
Na1 Na 0.44143(12) 0.33175(12) 1.09213(13) 0.0135(3) Uani 1 1 d . . .
Na2 Na 0.54072(12) 0.12677(12) 1.34441(13) 0.0126(3) Uani 1 1 d . . .
S1 S 0.78196(7) 0.33928(7) 0.76940(8) 0.01028(17) Uani 1 1 d . . .
S2 S 0.82649(7) 0.43781(8) 0.38214(8) 0.01215(17) Uani 1 1 d . . .
S3 S 0.81200(7) 0.70506(7) 0.50016(8) 0.00971(16) Uani 1 1 d . . .
N1 N 0.9688(3) 0.2469(3) 0.8422(3) 0.0112(6) Uani 1 1 d . . .
N2 N 0.9685(3) 0.5874(3) 0.7740(3) 0.0137(6) Uani 1 1 d . . .
N3 N 0.9900(3) 0.1556(3) 0.5986(3) 0.0117(6) Uani 1 1 d . . .
N4 N 0.5151(3) 0.2003(3) 0.7944(3) 0.0180(7) Uani 1 1 d . . .
H4A H 0.4707 0.1318 0.8399 0.027 Uiso 1 1 calc R . .
H4B H 0.5468 0.2125 0.8423 0.027 Uiso 1 1 calc R . .
H4C H 0.5720 0.1961 0.7300 0.027 Uiso 1 1 calc R . .
O1 O 0.5956(2) 0.1901(2) 1.1284(2) 0.0158(5) Uani 1 1 d . . .
O2 O 0.5992(2) 0.1100(3) 1.0024(3) 0.0196(6) Uani 1 1 d . . .
O3 O 1.3174(2) 0.7529(2) 0.6582(3) 0.0202(6) Uani 1 1 d . . .
O4 O 1.3311(2) 0.5804(2) 0.8164(3) 0.0202(6) Uani 1 1 d . . .
O5 O 1.3540(2) 0.0512(2) 0.5946(2) 0.0150(5) Uani 1 1 d . . .
O6 O 1.3480(2) 0.0426(2) 0.4251(2) 0.0144(5) Uani 1 1 d . . .
O7 O 0.4446(2) 0.3147(2) 1.2831(2) 0.0145(5) Uani 1 1 d . . .
O8 O 0.2806(2) 0.1931(2) 1.2170(3) 0.0189(6) Uani 1 1 d . . .
O9 O 0.6276(2) 0.4649(2) 0.9606(2) 0.0159(5) Uani 1 1 d . . .
O10 O 0.3776(3) 0.3505(2) 0.9250(3) 0.0238(6) Uani 1 1 d . . .
O11 O 0.3251(2) 0.1627(2) 0.7413(2) 0.0192(6) Uani 1 1 d . . .
O12A O 0.6110(4) 0.4267(5) 0.5830(5) 0.0157(14) Uani 0.490(7) 1 d P A 1
O12B O 0.4681(4) 0.5131(4) 0.6152(5) 0.0166(14) Uani 0.510(7) 1 d P A 1
O13 O 0.6735(2) 0.1646(2) 0.5989(2) 0.0193(6) Uani 1 1 d . . .
O14 O 0.3580(3) 0.0453(3) 0.1024(3) 0.0291(7) Uani 1 1 d . . .
C1 C 0.8501(3) 0.2419(3) 0.8796(3) 0.0100(6) Uani 1 1 d . . .
C2 C 0.7814(3) 0.1643(3) 1.0031(3) 0.0116(7) Uani 1 1 d . . .
C3 C 0.6484(3) 0.1547(3) 1.0481(3) 0.0118(7) Uani 1 1 d . . .
C4 C 0.8388(3) 0.0954(3) 1.0884(3) 0.0131(7) Uani 1 1 d . . .
H4 H 0.7955 0.0463 1.1717 0.016 Uiso 1 1 calc R . .
C5 C 0.9608(3) 0.1000(3) 1.0492(3) 0.0145(7) Uani 1 1 d . . .
H5 H 1.0004 0.0537 1.1049 0.017 Uiso 1 1 calc R . .
C6 C 1.0217(3) 0.1753(3) 0.9252(3) 0.0132(7) Uani 1 1 d . . .
H6 H 1.1034 0.1764 0.8978 0.016 Uiso 1 1 calc R . .
C7 C 1.0865(3) 0.5982(3) 0.7390(3) 0.0123(7) Uani 1 1 d . . .
C8 C 1.1413(3) 0.6342(3) 0.7994(3) 0.0115(7) Uani 1 1 d . . .
C9 C 1.2736(3) 0.6580(3) 0.7530(3) 0.0119(7) Uani 1 1 d . . .
C10 C 1.0718(3) 0.6539(3) 0.9006(3) 0.0150(7) Uani 1 1 d . . .
H10 H 1.1064 0.6741 0.9448 0.018 Uiso 1 1 calc R . .
C11 C 0.9511(3) 0.6435(3) 0.9352(4) 0.0172(8) Uani 1 1 d . . .
H11 H 0.9032 0.6580 1.0018 0.021 Uiso 1 1 calc R . .
C12 C 0.9030(3) 0.6111(3) 0.8691(4) 0.0165(7) Uani 1 1 d . . .
H12 H 0.8216 0.6054 0.8914 0.020 Uiso 1 1 calc R . .
C13 C 1.1083(3) 0.1575(3) 0.5603(3) 0.0100(6) Uani 1 1 d . . .
C14 C 1.1673(3) 0.0534(3) 0.5693(3) 0.0096(6) Uani 1 1 d . . .
C15 C 1.3002(3) 0.0509(3) 0.5257(3) 0.0107(7) Uani 1 1 d . . .
C16 C 1.1011(3) -0.0525(3) 0.6178(3) 0.0132(7) Uani 1 1 d . . .
H16 H 1.1384 -0.1222 0.6222 0.016 Uiso 1 1 calc R . .
C17 C 0.9802(3) -0.0542(3) 0.6593(3) 0.0129(7) Uani 1 1 d . . .
H17 H 0.9349 -0.1251 0.6943 0.016 Uiso 1 1 calc R . .
C18 C 0.9278(3) 0.0514(3) 0.6479(3) 0.0128(7) Uani 1 1 d . . .
H18 H 0.8462 0.0506 0.6753 0.015 Uiso 1 1 calc R . .
C19 C 0.4403(3) 0.3023(3) 0.7455(4) 0.0167(7) Uani 1 1 d . A .
C20 C 0.3904(3) 0.2750(3) 0.6645(3) 0.0160(7) Uani 1 1 d . . .
H20A H 0.3398 0.3373 0.6311 0.019 Uiso 1 1 calc R . .
H20B H 0.4537 0.2716 0.5945 0.019 Uiso 1 1 calc R . .
C21 C 0.3393(4) 0.3049(3) 0.8570(4) 0.0185(8) Uani 1 1 d . . .
H21A H 0.2795 0.3546 0.8264 0.022 Uiso 1 1 calc R . .
H21B H 0.3039 0.2244 0.9138 0.022 Uiso 1 1 calc R . .
C22 C 0.5189(4) 0.4179(4) 0.6711(4) 0.0298(10) Uani 1 1 d . . .

loop_
_atom_site_aniso_label
_atom_site_aniso_U_11
_atom_site_aniso_U_22
_atom_site_aniso_U_33
_atom_site_aniso_U_23
_atom_site_aniso_U_13
_atom_site_aniso_U_12
Ag1 0.00909(13) 0.01336(13) 0.01523(14) -0.00871(10) -0.00211(10) -0.00001(9)
Ag2 0.01022(13) 0.01124(13) 0.01614(14) -0.00383(10) -0.00611(11) 0.00037(10)
Ag3 0.00980(13) 0.01505(14) 0.01182(13) -0.00688(10) -0.00427(10) 0.00350(10)
Na1 0.0123(7) 0.0139(7) 0.0144(7) -0.0057(6) -0.0053(6) 0.0006(5)
Na2 0.0101(6) 0.0131(7) 0.0146(7) -0.0057(5) -0.0053(6) 0.0017(5)
S1 0.0085(4) 0.0116(4) 0.0104(4) -0.0049(3) -0.0029(3) 0.0010(3)
S2 0.0108(4) 0.0116(4) 0.0156(4) -0.0055(3) -0.0070(3) 0.0005(3)
S3 0.0075(4) 0.0092(4) 0.0125(4) -0.0053(3) -0.0030(3) 0.0011(3)
N1 0.0106(14) 0.0123(14) 0.0144(14) -0.0088(12) -0.0048(12) 0.0021(11)
N2 0.0124(14) 0.0098(14) 0.0192(15) -0.0045(12) -0.0088(13) 0.0016(11)
N3 0.0083(13) 0.0147(14) 0.0125(14) -0.0062(12) -0.0041(11) 0.0015(11)
N4 0.0157(16) 0.0262(17) 0.0142(15) -0.0093(13) -0.0078(13) 0.0043(13)
O1 0.0127(12) 0.0196(13) 0.0151(13) -0.0086(11) -0.0043(10) 0.0040(10)
O2 0.0131(13) 0.0318(16) 0.0201(14) -0.0169(12) -0.0035(11) -0.0045(11)
O3 0.0160(13) 0.0176(13) 0.0202(14) 0.0018(11) -0.0102(11) -0.0070(11)
O4 0.0141(13) 0.0159(13) 0.0237(14) -0.0009(11) -0.0093(11) 0.0007(10)
O5 0.0134(12) 0.0141(12) 0.0230(14) -0.0104(11) -0.0107(11) 0.0043(10)
O6 0.0096(12) 0.0167(13) 0.0154(13) -0.0081(10) -0.0009(10) -0.0003(10)
O7 0.0116(12) 0.0173(13) 0.0162(13) -0.0086(10) -0.0053(10) 0.0025(10)
O8 0.0123(12) 0.0225(14) 0.0198(14) -0.0072(11) -0.0053(11) -0.0019(11)
O9 0.0145(13) 0.0133(12) 0.0193(13) -0.0066(10) -0.0067(11) 0.0032(10)
O10 0.0430(18) 0.0181(14) 0.0224(15) -0.0113(12) -0.0227(14) 0.0053(13)
O11 0.0212(14) 0.0176(13) 0.0162(13) -0.0047(11) -0.0057(11) -0.0038(11)
O12A 0.012(3) 0.017(3) 0.015(3) -0.005(2) -0.004(2) 0.001(2)
O12B 0.017(3) 0.013(3) 0.024(3) -0.009(2) -0.012(2) 0.006(2)
O13 0.0213(14) 0.0161(13) 0.0174(13) -0.0067(11) -0.0044(11) 0.0023(11)
O14 0.0202(15) 0.0258(16) 0.0457(19) -0.0219(15) -0.0082(14) 0.0025(12)
C1 0.0128(16) 0.0088(15) 0.0113(16) -0.0063(13) -0.0048(13) 0.0012(12)
C2 0.0116(16) 0.0129(16) 0.0124(16) -0.0078(13) -0.0028(13) -0.0011(13)
C3 0.0125(16) 0.0098(16) 0.0101(16) -0.0015(13) -0.0046(13) 0.0008(13)
C4 0.0146(17) 0.0131(16) 0.0131(16) -0.0070(13) -0.0037(14) -0.0026(13)
C5 0.0149(17) 0.0144(17) 0.0178(18) -0.0076(14) -0.0095(15) 0.0027(14)
C6 0.0085(16) 0.0158(17) 0.0220(18) -0.0136(15) -0.0062(14) 0.0028(13)
C7 0.0149(17) 0.0080(15) 0.0127(16) -0.0021(13) -0.0074(14) 0.0030(13)
C8 0.0114(16) 0.0078(15) 0.0149(17) -0.0028(13) -0.0072(14) 0.0003(12)
C9 0.0122(16) 0.0150(17) 0.0137(16) -0.0102(14) -0.0053(14) 0.0009(13)
C10 0.0159(18) 0.0126(17) 0.0147(17) -0.0042(14) -0.0052(14) -0.0010(14)
C11 0.0155(18) 0.0141(17) 0.0196(19) -0.0073(15) -0.0041(15) 0.0025(14)
C12 0.0125(17) 0.0125(17) 0.0217(19) -0.0054(14) -0.0058(15) 0.0010(13)
C13 0.0089(15) 0.0128(16) 0.0080(15) -0.0036(13) -0.0039(13) 0.0006(12)
C14 0.0091(16) 0.0118(16) 0.0087(15) -0.0044(13) -0.0045(13) 0.0017(12)
C15 0.0114(16) 0.0041(14) 0.0142(16) -0.0026(12) -0.0031(14) -0.0003(12)
C16 0.0122(16) 0.0119(16) 0.0150(17) -0.0051(13) -0.0055(14) 0.0017(13)
C17 0.0112(16) 0.0134(17) 0.0120(16) -0.0037(13) -0.0032(14) -0.0026(13)
C18 0.0084(16) 0.0167(17) 0.0133(17) -0.0059(14) -0.0047(13) 0.0002(13)
C19 0.0161(18) 0.0178(18) 0.0161(18) -0.0055(15) -0.0082(15) 0.0005(14)
C20 0.0155(17) 0.0195(18) 0.0149(17) -0.0067(15) -0.0083(15) 0.0002(14)
C21 0.026(2) 0.0181(18) 0.0187(19) -0.0105(15) -0.0132(16) 0.0046(15)
C22 0.032(2) 0.030(2) 0.025(2) -0.0037(18) -0.014(2) -0.0155(19)

loop_
_atom_type_symbol
_atom_type_description
_atom_type_scat_dispersion_real
_atom_type_scat_dispersion_imag
_atom_type_scat_source
C C 0.0033 0.0016 'International Tables Vol C Tables 4.2.6.8 and 6.1.1.4'
H H 0.0000 0.0000 'International Tables Vol C Tables 4.2.6.8 and 6.1.1.4'
N N 0.0061 0.0033 'International Tables Vol C Tables 4.2.6.8 and 6.1.1.4'
O O 0.0106 0.0060 'International Tables Vol C Tables 4.2.6.8 and 6.1.1.4'
S S 0.1246 0.1234 'International Tables Vol C Tables 4.2.6.8 and 6.1.1.4'
Ag Ag -0.8971 1.1015 'International Tables Vol C Tables 4.2.6.8 and 6.1.1.4'
Na Na 0.0362 0.0249 'International Tables Vol C Tables 4.2.6.8 and 6.1.1.4'

loop_
_geom_angle_atom_site_label_1
_geom_angle_atom_site_label_2
_geom_angle_atom_site_label_3
_geom_angle
_geom_angle_site_symmetry_1
_geom_angle_site_symmetry_3
_geom_angle_publ_flag
N1 Ag1 S2 119.25(8) 2_766 . ?
N1 Ag1 S3 115.71(8) 2_766 . ?
S2 Ag1 S3 117.05(3) . . ?
N1 Ag1 Ag2 86.68(7) 2_766 2_766 ?
S2 Ag1 Ag2 75.65(2) . 2_766 ?
S3 Ag1 Ag2 135.95(2) . 2_766 ?
N1 Ag1 Ag3 83.80(7) 2_766 2_766 ?
S2 Ag1 Ag3 136.26(2) . 2_766 ?
S3 Ag1 Ag3 76.21(2) . 2_766 ?
Ag2 Ag1 Ag3 68.810(12) 2_766 2_766 ?
N2 Ag2 S3 119.48(8) . . ?
N2 Ag2 S1 115.04(8) . . ?
S3 Ag2 S1 116.76(3) . . ?
N2 Ag2 Ag1 85.41(8) . 2_766 ?
S3 Ag2 Ag1 134.84(2) . 2_766 ?
S1 Ag2 Ag1 76.94(2) . 2_766 ?
N2 Ag2 Ag3 87.30(8) . 2_766 ?
S3 Ag2 Ag3 75.42(2) . 2_766 ?
S1 Ag2 Ag3 137.00(2) . 2_766 ?
Ag1 Ag2 Ag3 68.402(12) 2_766 2_766 ?
N2 Ag2 Ag3 139.28(7) . . ?
S3 Ag2 Ag3 99.04(2) . . ?
S1 Ag2 Ag3 48.33(2) . . ?
Ag1 Ag2 Ag3 56.316(10) 2_766 . ?
Ag3 Ag2 Ag3 90.368(12) 2_766 . ?
N3 Ag3 S2 121.63(8) . . ?
N3 Ag3 S1 112.33(8) . . ?
S2 Ag3 S1 119.61(3) . . ?
N3 Ag3 Ag1 81.56(8) . 2_766 ?
S2 Ag3 Ag1 134.12(2) . 2_766 ?
S1 Ag3 Ag1 75.98(2) . 2_766 ?
N3 Ag3 Ag2 87.00(7) . 2_766 ?
S2 Ag3 Ag2 73.72(2) . 2_766 ?
S1 Ag3 Ag2 136.27(2) . 2_766 ?
Ag1 Ag3 Ag2 68.345(13) 2_766 2_766 ?
N3 Ag3 Ag2 133.94(8) . . ?
S2 Ag3 Ag2 101.15(2) . . ?
S1 Ag3 Ag2 48.31(2) . . ?
Ag1 Ag3 Ag2 54.874(9) 2_766 . ?
Ag2 Ag3 Ag2 89.632(12) 2_766 . ?
O8 Na1 O7 84.70(10) . . ?
O8 Na1 O10 83.04(11) . . ?
O7 Na1 O10 163.17(12) . . ?
O8 Na1 O1 97.46(10) . . ?
O7 Na1 O1 79.50(10) . . ?
O10 Na1 O1 113.50(11) . . ?
O8 Na1 O9 109.08(11) . 2_667 ?
O7 Na1 O9 89.78(10) . 2_667 ?
O10 Na1 O9 83.40(10) . 2_667 ?
O1 Na1 O9 150.35(11) . 2_667 ?
O8 Na1 O9 174.54(11) . . ?
O7 Na1 O9 94.90(10) . . ?
O10 Na1 O9 98.38(11) . . ?
O1 Na1 O9 77.13(9) . . ?
O9 Na1 O9 76.36(10) 2_667 . ?
O8 Na1 Na1 147.78(10) . 2_667 ?
O7 Na1 Na1 93.02(8) . 2_667 ?
O10 Na1 Na1 91.23(9) . 2_667 ?
O1 Na1 Na1 113.76(9) . 2_667 ?
O9 Na1 Na1 38.71(7) 2_667 2_667 ?
O9 Na1 Na1 37.65(6) . 2_667 ?
O1 Na2 O6 104.40(10) . 1_456 ?
O1 Na2 O3 98.49(11) . 2_767 ?
O6 Na2 O3 150.02(11) 1_456 2_767 ?
O1 Na2 O5 100.64(10) . 2_757 ?
O6 Na2 O5 100.33(10) 1_456 2_757 ?
O3 Na2 O5 94.09(10) 2_767 2_757 ?
O1 Na2 O7 80.12(10) . . ?
O6 Na2 O7 83.22(10) 1_456 . ?
O3 Na2 O7 81.91(10) 2_767 . ?
O5 Na2 O7 176.00(11) 2_757 . ?
O1 Na2 C15 125.85(11) . 1_456 ?
O6 Na2 C15 24.16(9) 1_456 1_456 ?
O3 Na2 C15 126.44(11) 2_767 1_456 ?
O5 Na2 C15 104.02(10) 2_757 1_456 ?
O7 Na2 C15 78.46(9) . 1_456 ?
O1 Na2 O5 150.01(10) . 1_456 ?
O6 Na2 O5 47.51(8) 1_456 1_456 ?
O3 Na2 O5 105.29(10) 2_767 1_456 ?
O5 Na2 O5 95.67(9) 2_757 1_456 ?
O7 Na2 O5 85.35(9) . 1_456 ?
C15 Na2 O5 24.44(9) 1_456 1_456 ?
O1 Na2 C15 115.14(10) . 2_757 ?
O6 Na2 C15 111.27(10) 1_456 2_757 ?
O3 Na2 C15 74.90(10) 2_767 2_757 ?
O5 Na2 C15 22.82(9) 2_757 2_757 ?
O7 Na2 C15 153.68(11) . 2_757 ?
C15 Na2 C15 105.50(9) 1_456 2_757 ?
O5 Na2 C15 88.89(9) 1_456 2_757 ?
O1 Na2 Na2 146.33(10) . 2_658 ?
O6 Na2 Na2 64.14(8) 1_456 2_658 ?
O3 Na2 Na2 105.27(9) 2_767 2_658 ?
O5 Na2 Na2 54.73(7) 2_757 2_658 ?
O7 Na2 Na2 126.18(9) . 2_658 ?
C15 Na2 Na2 54.03(7) 1_456 2_658 ?
O5 Na2 Na2 40.94(6) 1_456 2_658 ?
C15 Na2 Na2 51.47(7) 2_757 2_658 ?
C1 S1 Ag2 107.72(12) . . ?
C1 S1 Ag3 105.74(12) . . ?
Ag2 S1 Ag3 83.36(3) . . ?
C7 S2 Ag1 108.08(12) 2_766 . ?
C7 S2 Ag3 108.76(12) 2_766 . ?
Ag1 S2 Ag3 85.42(3) . . ?
C13 S3 Ag2 109.97(11) 2_766 . ?
C13 S3 Ag1 104.46(12) 2_766 . ?
Ag2 S3 Ag1 86.15(3) . . ?
C6 N1 C1 118.8(3) . . ?
C6 N1 Ag1 119.5(2) . 2_766 ?
C1 N1 Ag1 121.6(2) . 2_766 ?
C12 N2 C7 119.0(3) . . ?
C12 N2 Ag2 122.8(2) . . ?
C7 N2 Ag2 118.0(2) . . ?
C18 N3 C13 119.2(3) . . ?
C18 N3 Ag3 119.7(2) . . ?
C13 N3 Ag3 120.9(2) . . ?
C3 O1 Na2 140.3(2) . . ?
C3 O1 Na1 119.4(2) . . ?
Na2 O1 Na1 96.45(10) . . ?
C9 O3 Na2 120.3(2) . 2_767 ?
C15 O5 Na2 109.6(2) . 2_757 ?
C15 O5 Na2 76.4(2) . 1_654 ?
Na2 O5 Na2 84.33(9) 2_757 1_654 ?
C15 O6 Na2 105.8(2) . 1_654 ?
Na1 O7 Na2 96.85(10) . . ?
Na1 O9 Na1 103.64(10) 2_667 . ?
C21 O10 Na1 154.2(2) . . ?
N1 C1 C2 121.6(3) . . ?
N1 C1 S1 118.1(3) . . ?
C2 C1 S1 120.3(3) . . ?
C4 C2 C1 118.2(3) . . ?
C4 C2 C3 118.6(3) . . ?
C1 C2 C3 123.2(3) . . ?
O1 C3 O2 125.0(3) . . ?
O1 C3 C2 117.4(3) . . ?
O2 C3 C2 117.6(3) . . ?
C5 C4 C2 119.9(3) . . ?
C6 C5 C4 118.2(3) . . ?
N1 C6 C5 123.2(3) . . ?
N2 C7 C8 121.2(3) . . ?
N2 C7 S2 119.4(3) . 2_766 ?
C8 C7 S2 119.3(3) . 2_766 ?
C10 C8 C7 118.7(3) . . ?
C10 C8 C9 119.6(3) . . ?
C7 C8 C9 121.7(3) . . ?
O3 C9 O4 124.7(3) . . ?
O3 C9 C8 118.0(3) . . ?
O4 C9 C8 117.3(3) . . ?
C11 C10 C8 119.7(4) . . ?
C12 C11 C10 118.5(4) . . ?
N2 C12 C11 122.9(3) . . ?
N3 C13 C14 121.1(3) . . ?
N3 C13 S3 118.3(3) . 2_766 ?
C14 C13 S3 120.5(3) . 2_766 ?
C16 C14 C13 118.5(3) . . ?
C16 C14 C15 118.2(3) . . ?
C13 C14 C15 123.3(3) . . ?
O6 C15 O5 124.6(3) . . ?
O6 C15 C14 116.8(3) . . ?
O5 C15 C14 118.5(3) . . ?
O6 C15 Na2 49.99(17) . 1_654 ?
O5 C15 Na2 79.2(2) . 1_654 ?
C14 C15 Na2 155.4(2) . 1_654 ?
O6 C15 Na2 92.9(2) . 2_757 ?
O5 C15 Na2 47.63(16) . 2_757 ?
C14 C15 Na2 129.8(2) . 2_757 ?
Na2 C15 Na2 74.50(9) 1_654 2_757 ?
C17 C16 C14 120.0(3) . . ?
C16 C17 C18 118.4(3) . . ?
N3 C18 C17 122.7(3) . . ?
N4 C19 C20 106.2(3) . . ?
N4 C19 C22 107.7(3) . . ?
C20 C19 C22 112.8(3) . . ?
N4 C19 C21 108.9(3) . . ?
C20 C19 C21 109.5(3) . . ?
C22 C19 C21 111.5(3) . . ?
O11 C20 C19 107.8(3) . . ?
O10 C21 C19 112.5(3) . . ?
O12A C22 O12B 101.2(5) . . ?
O12A C22 C19 119.8(5) . . ?
O12B C22 C19 114.7(4) . . ?

loop_
_geom_bond_atom_site_label_1
_geom_bond_atom_site_label_2
_geom_bond_distance
_geom_bond_site_symmetry_2
_geom_bond_publ_flag
Ag1 N1 2.293(3) 2_766 ?
Ag1 S2 2.4682(9) . ?
Ag1 S3 2.4773(9) . ?
Ag1 Ag2 2.9373(4) 2_766 ?
Ag1 Ag3 2.9884(5) 2_766 ?
Ag2 N2 2.298(3) . ?
Ag2 S3 2.4742(9) . ?
Ag2 S1 2.5175(9) . ?
Ag2 Ag1 2.9373(4) 2_766 ?
Ag2 Ag3 3.0318(5) 2_766 ?
Ag2 Ag3 3.3485(5) . ?
Ag3 N3 2.292(3) . ?
Ag3 S2 2.4795(9) . ?
Ag3 S1 2.5180(9) . ?
Ag3 Ag1 2.9884(5) 2_766 ?
Ag3 Ag2 3.0318(4) 2_766 ?
Na1 O8 2.329(3) . ?
Na1 O7 2.341(3) . ?
Na1 O10 2.396(3) . ?
Na1 O1 2.452(3) . ?
Na1 O9 2.459(3) 2_667 ?
Na1 O9 2.518(3) . ?
Na1 Na1 3.913(3) 2_667 ?
Na2 O1 2.333(3) . ?
Na2 O6 2.348(3) 1_456 ?
Na2 O3 2.385(3) 2_767 ?
Na2 O5 2.392(3) 2_757 ?
Na2 O7 2.430(3) . ?
Na2 C15 2.949(4) 1_456 ?
Na2 O5 2.980(3) 1_456 ?
Na2 C15 3.051(4) 2_757 ?
Na2 Na2 3.632(3) 2_658 ?
S1 C1 1.772(4) . ?
S2 C7 1.761(4) 2_766 ?
S3 C13 1.770(4) 2_766 ?
N1 C6 1.341(5) . ?
N1 C1 1.350(4) . ?
N1 Ag1 2.293(3) 2_766 ?
N2 C12 1.341(5) . ?
N2 C7 1.345(5) . ?
N3 C18 1.345(5) . ?
N3 C13 1.347(4) . ?
N4 C19 1.505(5) . ?
O1 C3 1.246(4) . ?
O2 C3 1.266(4) . ?
O3 C9 1.239(4) . ?
O3 Na2 2.385(3) 2_767 ?
O4 C9 1.266(4) . ?
O5 C15 1.255(4) . ?
O5 Na2 2.392(3) 2_757 ?
O5 Na2 2.980(3) 1_654 ?
O6 C15 1.255(4) . ?
O6 Na2 2.348(3) 1_654 ?
O9 Na1 2.459(3) 2_667 ?
O10 C21 1.435(4) . ?
O11 C20 1.420(4) . ?
O12A C22 1.252(7) . ?
O12B C22 1.297(7) . ?
C1 C2 1.408(5) . ?
C2 C4 1.390(5) . ?
C2 C3 1.513(5) . ?
C4 C5 1.388(5) . ?
C5 C6 1.381(5) . ?
C7 C8 1.397(5) . ?
C7 S2 1.761(4) 2_766 ?
C8 C10 1.387(5) . ?
C8 C9 1.518(5) . ?
C10 C11 1.378(5) . ?
C11 C12 1.376(5) . ?
C13 C14 1.400(5) . ?
C13 S3 1.770(4) 2_766 ?
C14 C16 1.388(5) . ?
C14 C15 1.517(5) . ?
C15 Na2 2.949(4) 1_654 ?
C15 Na2 3.051(4) 2_757 ?
C16 C17 1.377(5) . ?
C17 C18 1.377(5) . ?
C19 C20 1.522(5) . ?
C19 C22 1.526(5) . ?
C19 C21 1.534(5) . ?
